data_7062844
loop_
_publ_author_name
'Zhang, Xiaoyu'
'Qin, Tianrui'
'Xiang, Ruifang'
'Dong, Xiuyan'
'Sakiyama, Hiroshi'
'Muddassir, Mohd.'
'Pan, Ying'

_publ_section_title
;
 Impact of N-donor auxiliary ligands on three new Co(ii)-based
 coordination polymers with symmetrical tetracarboxylate ligands: a
 magnetism study
;
_journal_issue 44
_journal_name_full 'New Journal of Chemistry'
_journal_page_first 20426
_journal_page_last 20434
_journal_paper_doi 10.1039/D3NJ03772J
_journal_volume 47
_journal_year 2023
_chemical_formula_moiety '0.5(C36 H20 Co2 O16)'
_chemical_formula_sum 'C18 H10 Co O8'
_chemical_formula_weight 413.19
_space_group_crystal_system monoclinic
_space_group_IT_number 14
_space_group_name_Hall '-P 2ybc'
_space_group_name_H-M_alt 'P 1 21/c 1'
_atom_sites_solution_hydrogens geom
_audit_creation_date 2019-10-29
_audit_creation_method
;
Olex2 1.2
(compiled 2018.05.29 svn.r3508 for OlexSys, GUI svn.r5506)
;
_audit_update_record
;
2023-10-11 deposited with the CCDC.	2023-10-13 downloaded from the CCDC.
;
_cell_angle_alpha 90
_cell_angle_beta 90.391(3)
_cell_angle_gamma 90
_cell_formula_units_Z 2
_cell_length_a 4.4234(2)
_cell_length_b 13.3689(5)
_cell_length_c 13.1637(5)
_cell_measurement_reflns_used 2679
_cell_measurement_temperature 298(2)
_cell_measurement_theta_max 75.1020
_cell_measurement_theta_min 4.6790
_cell_volume 778.43(5)
_computing_cell_refinement 'CrysAlisPro 1.171.40.25a (Rigaku OD, 2018)'
_computing_data_collection 'CrysAlisPro 1.171.40.25a (Rigaku OD, 2018)'
_computing_data_reduction 'CrysAlisPro 1.171.40.25a (Rigaku OD, 2018)'
_computing_molecular_graphics 'Olex2 (Dolomanov et al., 2009)'
_computing_publication_material 'Olex2 (Dolomanov et al., 2009)'
_computing_structure_refinement 'ShelXL (Sheldrick, 2015)'
_computing_structure_solution 'SHELXL-2018/3 (Sheldrick, 2018)'
_diffrn_ambient_temperature 298(2)
_diffrn_detector 'CCD plate'
_diffrn_detector_area_resol_mean 10.0000
_diffrn_detector_type HyPix
_diffrn_measured_fraction_theta_full 0.968
_diffrn_measured_fraction_theta_max 0.984
_diffrn_measurement_details
;
List of Runs (angles in degrees, time in seconds):

  # Type    Start    End  Width  t~exp~   \w     \q     \k     \f   Frames
#--------------------------------------------------------------------------
  1  \w     75.00 101.00   1.00    0.20    --  106.49-121.00  58.00   26
  2  \w     43.00  70.00   1.00    0.20    --  106.49-121.00  58.00   27
  3  \w    -61.00  27.00   1.00    0.20    --  -48.45  19.00  60.00   88
  4  \w    -99.00 -11.00   1.00    0.20    --  -86.25  18.00 -57.00   88
  5  \w     40.00 119.00   1.00    0.20    --  106.49 -38.00 -30.00   79
  6  \w    -57.00 -30.00   1.00    0.10    --  -86.25 109.00  56.00   27
  7  \w     -6.00  19.00   1.00    0.10    --  -48.45  57.00   0.00   25
  8  \w    -53.00 -27.00   1.00    0.10    --  -48.45  57.00   0.00   26
  9  \w   -119.00 -80.00   1.00    0.10    --  -48.45-125.00 -30.00   39
 10  \w    -99.00 -17.00   1.00    0.10    --  -86.25  19.00  30.00   82
 11  \w     95.00 142.00   1.00    0.10    --  106.49  19.00  30.00   47
 12  \w     44.00 105.00   1.00    0.10    --  106.49 -99.00 -30.00   61
 13  \w    153.00 178.00   1.00    0.10    --  106.49  19.00  30.00   25
 14  \w    -73.00 -48.00   1.00    0.10    --  -86.25 109.00  56.00   25
 15  \w    -73.00 -48.00   1.00    0.10    --  -86.25 109.00  56.00   25
 16  \w   -143.00-118.00   1.00    0.14    --  -86.25-109.00 -38.00   25
 17  \w    146.00 172.00   1.00    0.14    --  106.49 125.00-150.00   26
 18  \w     93.00 119.00   1.00    0.14    --  106.49 125.00-150.00   26
 19  \w    115.00 140.00   1.00    0.14    --  106.49 109.00  57.00   25
;
_diffrn_measurement_device 'four-circle diffractometer'
_diffrn_measurement_device_type 'XtaLAB Synergy, Dualflex, HyPix'
_diffrn_measurement_method '\w scans'
_diffrn_measurement_specimen_support 'Mitegen 50um'
_diffrn_orient_matrix_type 'CrysAlisPro convention (1999,Acta A55,543-557)'
_diffrn_orient_matrix_UB_11 0.0692953000
_diffrn_orient_matrix_UB_12 0.1113038000
_diffrn_orient_matrix_UB_13 -0.0192705000
_diffrn_orient_matrix_UB_21 0.0540248000
_diffrn_orient_matrix_UB_22 0.0156866000
_diffrn_orient_matrix_UB_23 0.1146469000
_diffrn_orient_matrix_UB_31 0.3370676000
_diffrn_orient_matrix_UB_32 -0.0252622000
_diffrn_orient_matrix_UB_33 -0.0135523000
_diffrn_radiation_collimation 0.3
_diffrn_radiation_monochromator mirror
_diffrn_radiation_probe x-ray
_diffrn_radiation_type CuK\a
_diffrn_radiation_wavelength 1.54184
_diffrn_reflns_av_R_equivalents 0.0433
_diffrn_reflns_av_unetI/netI 0.0428
_diffrn_reflns_Laue_measured_fraction_full 0.968
_diffrn_reflns_Laue_measured_fraction_max 0.984
_diffrn_reflns_limit_h_max 5
_diffrn_reflns_limit_h_min -3
_diffrn_reflns_limit_k_max 15
_diffrn_reflns_limit_k_min -15
_diffrn_reflns_limit_l_max 15
_diffrn_reflns_limit_l_min -15
_diffrn_reflns_number 4196
_diffrn_reflns_point_group_measured_fraction_full 0.968
_diffrn_reflns_point_group_measured_fraction_max 0.984
_diffrn_reflns_theta_full 67.684
_diffrn_reflns_theta_max 67.072
_diffrn_reflns_theta_min 4.714
_diffrn_source 'micro-focus sealed X-ray tube'
_diffrn_source_current 24.0
_diffrn_source_power 1.2
_diffrn_source_target Mo
_diffrn_source_type 'PhotonJet (Cu) X-ray Source'
_diffrn_source_voltage 50.0
_exptl_absorpt_coefficient_mu 9.110
_exptl_absorpt_correction_T_max 1.00000
_exptl_absorpt_correction_T_min 0.32185
_exptl_absorpt_correction_type multi-scan
_exptl_absorpt_process_details
;
CrysAlisPro 1.171.40.25a (Rigaku Oxford Diffraction, 2018)
Empirical absorption correction using spherical harmonics,
 implemented in SCALE3 ABSPACK scaling algorithm.
;
_exptl_crystal_colour 'clear light pink'
_exptl_crystal_colour_lustre clear
_exptl_crystal_colour_modifier light
_exptl_crystal_colour_primary pink
_exptl_crystal_density_diffrn 1.763
_exptl_crystal_description block
_exptl_crystal_F_000 418
_exptl_crystal_size_max 0.07
_exptl_crystal_size_mid 0.05
_exptl_crystal_size_min 0.04
_refine_diff_density_max 0.418
_refine_diff_density_min -0.604
_refine_diff_density_rms 0.090
_refine_ls_extinction_method none
_refine_ls_goodness_of_fit_ref 1.047
_refine_ls_hydrogen_treatment constr
_refine_ls_matrix_type full
_refine_ls_number_parameters 125
_refine_ls_number_reflns 1369
_refine_ls_number_restraints 0
_refine_ls_restrained_S_all 1.047
_refine_ls_R_factor_all 0.0489
_refine_ls_R_factor_gt 0.0369
_refine_ls_shift/su_max 0.000
_refine_ls_shift/su_mean 0.000
_refine_ls_structure_factor_coef Fsqd
_refine_ls_weighting_details 'w=1/[\s^2^(Fo^2^)+(0.0632P)^2^+0.4655P] where P=(Fo^2^+2Fc^2^)/3'
_refine_ls_weighting_scheme calc
_refine_ls_wR_factor_gt 0.0957
_refine_ls_wR_factor_ref 0.1008
_reflns_Friedel_coverage 0.000
_reflns_number_gt 1225
_reflns_number_total 1369
_reflns_threshold_expression 'I > 2\s(I)'
_cod_data_source_file d3nj03772j2.cif
_cod_data_source_block 191028c
_cod_depositor_comments 'Adding full bibliography for 7062842--7062844.cif.'
_cod_database_code 7062844
_shelxl_version_number 2013-4
_chemical_oxdiff_formula CoCNO
_shelx_space_group_comment
;
The symmetry employed for this shelxl refinement is uniquely defined
by the following loop, which should always be used as a source of
symmetry information in preference to the above space-group names.
They are only intended as comments.
;
_shelx_estimated_absorpt_t_max 0.712
_shelx_estimated_absorpt_t_min 0.568
_reflns_odcompleteness_completeness 98.57
_reflns_odcompleteness_iscentric 1
_reflns_odcompleteness_theta 66.97
_olex2_refinement_description
;
1. Fixed Uiso
 At 1.2 times of:
  All C(H) groups
 At 1.5 times of:
  All O(H) groups
2.a Aromatic/amide H refined with riding coordinates:
 C3(H3), C5(H5), C7(H7), C9(H9)
2.b Idealised tetrahedral OH refined as rotating group:
 O4(H4)
;
_olex2_submission_special_instructions 'No special instructions were received'
_oxdiff_exptl_absorpt_empirical_details
;
Empirical correction (ABSPACK) includes:
- Absorption correction using spherical harmonics
- Frame scaling
;
_oxdiff_exptl_absorpt_empirical_full_max 4.370
_oxdiff_exptl_absorpt_empirical_full_min 0.618

loop_
_space_group_symop_operation_xyz
'x, y, z'
'-x, y+1/2, -z+1/2'
'-x, -y, -z'
'x, -y-1/2, z-1/2'

loop_
_atom_site_label
_atom_site_type_symbol
_atom_site_fract_x
_atom_site_fract_y
_atom_site_fract_z
_atom_site_U_iso_or_equiv
_atom_site_adp_type
_atom_site_occupancy
_atom_site_site_symmetry_order
_atom_site_calc_flag
_atom_site_refinement_flags_posn
_atom_site_refinement_flags_adp
_atom_site_refinement_flags_occupancy
_atom_site_disorder_assembly
_atom_site_disorder_group
Co1 Co 0.0000 1.0000 0.5000 0.0124(2) Uani 1 2 d S T P . .
O1 O 0.1824(4) 0.52989(14) 0.14843(14) 0.0174(4) Uani 1 1 d . . . . .
O2 O 0.2784(4) 0.89847(13) 0.43201(14) 0.0186(4) Uani 1 1 d . . . . .
O3 O 0.7055(4) 0.87884(13) 0.52064(14) 0.0166(4) Uani 1 1 d . . . . .
O4 O 0.0864(5) 0.69414(14) 0.14665(16) 0.0295(5) Uani 1 1 d . . . . .
H4 H -0.0403 0.6778 0.1040 0.044 Uiso 1 1 calc GR . . . .
C1 C 0.5047(6) 0.84919(18) 0.45794(19) 0.0127(5) Uani 1 1 d . . . . .
C2 C 0.3977(6) 0.6336(2) 0.2773(2) 0.0158(6) Uani 1 1 d . . . . .
C3 C 0.3756(6) 0.7270(2) 0.3229(2) 0.0169(6) Uani 1 1 d . . . . .
H3 H 0.2518 0.7759 0.2945 0.020 Uiso 1 1 calc R . . . .
C4 C 0.5397(6) 0.74705(19) 0.4114(2) 0.0148(5) Uani 1 1 d . . . . .
C5 C 0.5781(6) 0.55932(19) 0.3210(2) 0.0175(6) Uani 1 1 d . . . . .
H5 H 0.5901 0.4968 0.2903 0.021 Uiso 1 1 calc R . . . .
C6 C 0.2140(6) 0.61345(19) 0.1849(2) 0.0155(6) Uani 1 1 d . . . . .
C7 C 0.9254(7) 0.49821(19) 0.4558(2) 0.0205(7) Uani 1 1 d . . . . .
H7 H 0.9397 0.4390 0.4191 0.025 Uiso 1 1 calc R . . . .
C8 C 0.7411(6) 0.5781(2) 0.4105(2) 0.0169(6) Uani 1 1 d . . . . .
C9 C 0.7201(6) 0.67358(19) 0.4538(2) 0.0172(6) Uani 1 1 d . . . . .
H9 H 0.8303 0.6878 0.5125 0.021 Uiso 1 1 calc R . . . .

loop_
_atom_site_aniso_label
_atom_site_aniso_U_11
_atom_site_aniso_U_22
_atom_site_aniso_U_33
_atom_site_aniso_U_23
_atom_site_aniso_U_13
_atom_site_aniso_U_12
Co1 0.0158(4) 0.0088(3) 0.0126(3) -0.0015(2) -0.0075(2) 0.0026(2)
O1 0.0220(10) 0.0136(9) 0.0164(9) -0.0028(8) -0.0093(8) -0.0007(8)
O2 0.0210(10) 0.0164(10) 0.0182(10) -0.0042(7) -0.0087(8) 0.0069(7)
O3 0.0194(10) 0.0128(9) 0.0174(9) -0.0016(7) -0.0102(7) -0.0011(7)
O4 0.0425(13) 0.0158(10) 0.0299(12) -0.0048(8) -0.0277(10) 0.0061(9)
C1 0.0143(13) 0.0120(13) 0.0116(12) 0.0005(10) -0.0027(10) 0.0008(10)
C2 0.0163(13) 0.0163(13) 0.0148(13) -0.0017(10) -0.0058(10) -0.0006(10)
C3 0.0162(13) 0.0175(14) 0.0169(13) -0.0008(11) -0.0086(10) 0.0056(11)
C4 0.0155(13) 0.0138(13) 0.0150(12) -0.0032(10) -0.0059(10) 0.0009(10)
C5 0.0222(14) 0.0127(13) 0.0176(13) -0.0045(10) -0.0061(11) 0.0015(11)
C6 0.0148(13) 0.0173(14) 0.0143(12) -0.0002(11) -0.0048(10) 0.0008(11)
C7 0.0262(16) 0.0142(14) 0.0210(15) -0.0038(10) -0.0090(12) 0.0052(10)
C8 0.0180(13) 0.0153(13) 0.0173(13) -0.0009(10) -0.0050(10) 0.0019(11)
C9 0.0179(13) 0.0178(14) 0.0159(13) -0.0043(10) -0.0082(10) 0.0042(11)

loop_
_atom_type_symbol
_atom_type_description
_atom_type_scat_dispersion_real
_atom_type_scat_dispersion_imag
_atom_type_scat_source
C C 0.0181 0.0091 'International Tables Vol C Tables 4.2.6.8 and 6.1.1.4'
H H 0.0000 0.0000 'International Tables Vol C Tables 4.2.6.8 and 6.1.1.4'
Co Co -2.3653 3.6143 'International Tables Vol C Tables 4.2.6.8 and 6.1.1.4'
O O 0.0492 0.0322 'International Tables Vol C Tables 4.2.6.8 and 6.1.1.4'

loop_
_geom_angle_atom_site_label_1
_geom_angle_atom_site_label_2
_geom_angle_atom_site_label_3
_geom_angle
_geom_angle_site_symmetry_1
_geom_angle_site_symmetry_3
_geom_angle_publ_flag
O1 Co1 O1 180.0 4_576 2 ?
O2 Co1 O1 92.93(7) 3_576 2 ?
O2 Co1 O1 92.93(7) . 4_576 ?
O2 Co1 O1 87.07(7) . 2 ?
O2 Co1 O1 87.07(7) 3_576 4_576 ?
O2 Co1 O2 180.0 . 3_576 ?
O2 Co1 O3 94.57(8) 3_576 1_455 ?
O2 Co1 O3 85.43(8) . 1_455 ?
O2 Co1 O3 94.57(8) . 3_676 ?
O2 Co1 O3 85.43(8) 3_576 3_676 ?
O3 Co1 O1 88.18(7) 3_676 2 ?
O3 Co1 O1 88.18(7) 1_455 4_576 ?
O3 Co1 O1 91.82(7) 1_455 2 ?
O3 Co1 O1 91.82(7) 3_676 4_576 ?
O3 Co1 O3 180.0 3_676 1_455 ?
C6 O1 Co1 124.63(17) . 2_545 ?
C1 O2 Co1 135.87(17) . . ?
C1 O3 Co1 126.04(16) . 1_655 ?
O2 C1 O3 124.8(2) . . ?
O2 C1 C4 117.0(2) . . ?
O3 C1 C4 118.3(2) . . ?
C3 C2 C5 120.2(2) . . ?
C3 C2 C6 118.5(2) . . ?
C5 C2 C6 121.2(2) . . ?
C2 C3 C4 119.7(2) . . ?
C3 C4 C1 117.4(2) . . ?
C9 C4 C1 122.8(2) . . ?
C9 C4 C3 119.8(2) . . ?
C2 C5 C8 120.6(2) . . ?
O1 C6 O4 123.4(2) . . ?
O1 C6 C2 123.2(2) . . ?
O4 C6 C2 113.3(2) . . ?
C7 C7 C8 126.7(3) 3_766 . ?
C5 C8 C7 119.5(2) . . ?
C5 C8 C9 118.1(2) . . ?
C9 C8 C7 122.4(2) . . ?
C4 C9 C8 121.5(2) . . ?

loop_
_geom_bond_atom_site_label_1
_geom_bond_atom_site_label_2
_geom_bond_distance
_geom_bond_site_symmetry_2
_geom_bond_publ_flag
Co1 O1 2.1464(17) 2 ?
Co1 O1 2.1464(18) 4_576 ?
Co1 O2 2.0433(18) 3_576 ?
Co1 O2 2.0432(18) . ?
Co1 O3 2.0974(18) 3_676 ?
Co1 O3 2.0974(18) 1_455 ?
O1 Co1 2.1464(17) 2_545 ?
O1 C6 1.223(3) . ?
O2 C1 1.244(3) . ?
O3 Co1 2.0974(18) 1_655 ?
O3 C1 1.272(3) . ?
O4 C6 1.316(3) . ?
C1 C4 1.505(4) . ?
C2 C3 1.389(4) . ?
C2 C5 1.395(4) . ?
C2 C6 1.483(3) . ?
C3 C4 1.394(4) . ?
C4 C9 1.381(4) . ?
C5 C8 1.400(4) . ?
C7 C7 1.335(6) 3_766 ?
C7 C8 1.468(4) . ?
C8 C9 1.401(4) . ?
